data_4308569
loop_
_publ_author_name
'Zheng He'
'En-Qing Gao'
'Zhe-Ming Wang'
'Chun-Hua Yan'
'Mohamedally Kurmoo'

_publ_contact_author_address
;
State Key Lab of Rare Earth Materials Chemistry and Applications & 
PKU-HKU Joint Lab on Rare Earth Materials and Bioinorganic Chemistry, 
College of Chemistry and Molecular Engineering, 
Peking University, 
Beijing 100871, 
China
;
_publ_contact_author_email chyan@chem.pku.edu.cn
_publ_contact_author_fax 86-(10)-62754179
_publ_contact_author_name 'Prof. Chun-Hua Yan'
_publ_contact_author_phone 86-(10)-62754179
_publ_section_title
;
Coordination Polymers Based on Inorganic Lanthanide(III) Sulfate Skeletons
and an Organic Isonicotinate N-oxide Connector: Segregation into Three
Structural Types by the Lanthanide Contraction Effect
;
_journal_name_full 'Inorganic Chemistry'
_journal_page_first 862
_journal_page_last 874
_journal_paper_doi 10.1021/ic0487575
_journal_volume 44
_journal_year 2005
_chemical_formula_sum 'C6 H6 N O8 S Sm'
_chemical_formula_weight 402.53
_chemical_name_systematic
; 
 ? 
;
_space_group_IT_number 14
_symmetry_cell_setting monoclinic
_symmetry_space_group_name_Hall '-P 2ybc'
_symmetry_space_group_name_H-M 'P 1 21/c 1'
_atom_sites_solution_hydrogens geom
_atom_sites_solution_primary direct
_atom_sites_solution_secondary difmap
_audit_creation_method SHELXL-97
_cell_angle_alpha 90.00
_cell_angle_beta 106.7118(14)
_cell_angle_gamma 90.00
_cell_formula_units_Z 4
_cell_length_a 7.7706(2)
_cell_length_b 20.6308(7)
_cell_length_c 6.3439(2)
_cell_measurement_reflns_used 14480
_cell_measurement_temperature 293(2)
_cell_measurement_theta_max 27.50
_cell_measurement_theta_min 3.50
_cell_volume 974.06(5)
_computing_cell_refinement 'HKL Scalepack (Otwinowski & Minor, 1997)'
_computing_data_collection 'KappaCCD (Nonius B. V., 1998)'
_computing_data_reduction 'HKL Denzo (Otwinowski & Minor, 1997) & maXus (Mackay et al., 1998)'
_computing_molecular_graphics 'Bruker SHELXTL V5.1 (Sheldrick, 1998)'
_computing_publication_material 'SHELXL-97 (Sheldrick, 1997)'
_computing_structure_refinement 'SHELXL-97 (Sheldrick, 1997)'
_computing_structure_solution 'SHELXS-97 (Sheldrick, 1997)'
_diffrn_ambient_temperature 293(2)
_diffrn_detector_area_resol_mean 0.76
_diffrn_measured_fraction_theta_full 0.998
_diffrn_measured_fraction_theta_max 0.998
_diffrn_measurement_device_type 'NONIUS KappaCCD Diffractometer'
_diffrn_measurement_method CCD
_diffrn_radiation_monochromator graphite
_diffrn_radiation_source 'fine-focus sealed tube'
_diffrn_radiation_type MoK\a
_diffrn_radiation_wavelength 0.71073
_diffrn_reflns_av_R_equivalents 0.1345
_diffrn_reflns_av_sigmaI/netI 0.0909
_diffrn_reflns_limit_h_max 10
_diffrn_reflns_limit_h_min -10
_diffrn_reflns_limit_k_max 26
_diffrn_reflns_limit_k_min -26
_diffrn_reflns_limit_l_max 8
_diffrn_reflns_limit_l_min -8
_diffrn_reflns_number 15756
_diffrn_reflns_theta_full 27.50
_diffrn_reflns_theta_max 27.50
_diffrn_reflns_theta_min 3.50
_diffrn_standards_decay_% 0
_exptl_absorpt_coefficient_mu 6.277
_exptl_absorpt_correction_T_max 0.898
_exptl_absorpt_correction_T_min 0.424
_exptl_absorpt_correction_type empirical
_exptl_absorpt_process_details '(Blessing, 1995, 1997)'
_exptl_crystal_colour colorless
_exptl_crystal_density_diffrn 2.745
_exptl_crystal_density_method 'not measured'
_exptl_crystal_description plate
_exptl_crystal_F_000 764
_exptl_crystal_size_max 0.60
_exptl_crystal_size_mid 0.15
_exptl_crystal_size_min 0.02
_refine_diff_density_max 1.106
_refine_diff_density_min -2.571
_refine_diff_density_rms 0.273
_refine_ls_extinction_method none
_refine_ls_goodness_of_fit_ref 0.928
_refine_ls_hydrogen_treatment mixed
_refine_ls_matrix_type full
_refine_ls_number_parameters 162
_refine_ls_number_reflns 2235
_refine_ls_number_restraints 0
_refine_ls_restrained_S_all 0.928
_refine_ls_R_factor_all 0.0726
_refine_ls_R_factor_gt 0.0405
_refine_ls_shift/su_max 0.001
_refine_ls_shift/su_mean 0.000
_refine_ls_structure_factor_coef Fsqd
_refine_ls_weighting_details 'calc w=1/[\s^2^(Fo^2^)+(0.0413P)^2^+0.0000P] where P=(Fo^2^+2Fc^2^)/3'
_refine_ls_weighting_scheme calc
_refine_ls_wR_factor_gt 0.0808
_refine_ls_wR_factor_ref 0.0869
_reflns_number_gt 1503
_reflns_number_total 2235
_reflns_threshold_expression >2sigma(I)
_cod_data_source_file ic0487575si20040906_123354_05.cif
_cod_data_source_block 5
_cod_database_code 4308569

loop_
_symmetry_equiv_pos_as_xyz
'x, y, z'
'-x, y+1/2, -z+1/2'
'-x, -y, -z'
'x, -y-1/2, z-1/2'

loop_
_atom_site_label
_atom_site_type_symbol
_atom_site_fract_x
_atom_site_fract_y
_atom_site_fract_z
_atom_site_U_iso_or_equiv
_atom_site_adp_type
_atom_site_occupancy
_atom_site_symmetry_multiplicity
_atom_site_calc_flag
_atom_site_refinement_flags
_atom_site_disorder_assembly
_atom_site_disorder_group
Sm1 Sm 0.15368(5) 0.429600(16) 0.71054(5) 0.01569(13) Uani 1 1 d . . .
C6 C -0.1089(11) 0.3285(4) 0.5680(11) 0.0220(17) Uani 1 1 d . . .
C1 C -0.2428(10) 0.2749(3) 0.5168(11) 0.0207(16) Uani 1 1 d . . .
C2 C -0.4251(10) 0.2858(4) 0.4543(11) 0.0260(18) Uani 1 1 d . . .
H3A H -0.4679 0.3281 0.4401 0.031 Uiso 1 1 calc R . .
C3 C -0.5461(11) 0.2347(3) 0.4121(12) 0.0265(18) Uani 1 1 d . . .
H4A H -0.6693 0.2423 0.3701 0.032 Uiso 1 1 calc R . .
C5 C -0.1824(10) 0.2098(4) 0.5385(11) 0.0235(17) Uani 1 1 d . . .
H5A H -0.0600 0.2007 0.5839 0.028 Uiso 1 1 calc R . .
C4 C -0.3041(11) 0.1605(3) 0.4926(11) 0.0259(18) Uani 1 1 d . . .
H6A H -0.2640 0.1178 0.5025 0.031 Uiso 1 1 calc R . .
N1 N -0.4801(8) 0.1727(3) 0.4336(9) 0.0209(14) Uani 1 1 d . . .
O1 O -0.1593(7) 0.3869(2) 0.5462(8) 0.0295(13) Uani 1 1 d . . .
O2 O 0.0553(8) 0.3146(2) 0.6393(9) 0.0319(13) Uani 1 1 d . . .
O3 O -0.5921(7) 0.1233(2) 0.3988(8) 0.0310(13) Uani 1 1 d . . .
O7 O 0.2715(7) 0.4832(2) 0.1240(8) 0.0260(12) Uani 1 1 d . . .
O6 O 0.0487(7) 0.4024(2) 0.0271(7) 0.0245(12) Uani 1 1 d . . .
O5 O 0.2642(7) 0.3978(2) 0.3900(8) 0.0258(12) Uani 1 1 d . . .
O4 O 0.0406(6) 0.4780(2) 0.3164(7) 0.0184(11) Uani 1 1 d . . .
O8 O 0.3588(9) 0.5159(3) 0.7000(11) 0.0291(15) Uani 1 1 d . . .
S1 S 0.1594(2) 0.44003(7) 0.2123(3) 0.0168(4) Uani 1 1 d . . .
H8A H 0.361(16) 0.544(5) 0.670(19) 0.06(5) Uiso 1 1 d . . .
H8B H 0.501(13) 0.513(4) 0.770(14) 0.07(3) Uiso 1 1 d . . .

loop_
_atom_site_aniso_label
_atom_site_aniso_U_11
_atom_site_aniso_U_22
_atom_site_aniso_U_33
_atom_site_aniso_U_23
_atom_site_aniso_U_13
_atom_site_aniso_U_12
Sm1 0.0200(2) 0.01215(19) 0.01643(19) 0.00089(17) 0.00768(14) 0.00133(18)
C6 0.032(5) 0.020(4) 0.017(4) -0.004(3) 0.012(3) -0.008(3)
C1 0.020(4) 0.027(4) 0.017(4) 0.000(3) 0.008(3) -0.003(3)
C2 0.034(5) 0.014(4) 0.029(4) 0.000(3) 0.006(4) -0.003(3)
C3 0.030(5) 0.029(5) 0.023(4) -0.003(3) 0.012(4) 0.001(4)
C5 0.026(5) 0.022(4) 0.024(4) -0.003(3) 0.010(3) -0.002(3)
C4 0.037(5) 0.015(4) 0.028(4) -0.001(3) 0.013(4) 0.003(4)
N1 0.023(4) 0.022(3) 0.018(3) -0.001(2) 0.006(3) -0.002(3)
O1 0.037(4) 0.012(3) 0.036(3) 0.003(2) 0.005(3) 0.000(2)
O2 0.030(4) 0.020(3) 0.047(3) -0.007(2) 0.014(3) -0.005(2)
O3 0.033(3) 0.023(3) 0.033(3) -0.002(2) 0.003(3) -0.011(2)
O7 0.030(3) 0.022(3) 0.031(3) 0.004(2) 0.016(3) -0.002(2)
O6 0.032(3) 0.026(3) 0.019(3) -0.002(2) 0.012(2) -0.007(2)
O5 0.036(3) 0.024(3) 0.018(3) 0.005(2) 0.009(2) 0.013(2)
O4 0.016(3) 0.021(3) 0.018(3) 0.000(2) 0.004(2) 0.003(2)
O8 0.028(4) 0.023(4) 0.034(3) 0.010(3) 0.006(3) -0.001(3)
S1 0.0205(9) 0.0162(9) 0.0160(8) -0.0002(7) 0.0086(7) 0.0021(8)

loop_
_atom_type_symbol
_atom_type_description
_atom_type_scat_dispersion_real
_atom_type_scat_dispersion_imag
_atom_type_scat_source
C C 0.0033 0.0016 'International Tables Vol C Tables 4.2.6.8 and 6.1.1.4'
H H 0.0000 0.0000 'International Tables Vol C Tables 4.2.6.8 and 6.1.1.4'
N N 0.0061 0.0033 'International Tables Vol C Tables 4.2.6.8 and 6.1.1.4'
O O 0.0106 0.0060 'International Tables Vol C Tables 4.2.6.8 and 6.1.1.4'
Sm Sm -0.1638 3.4418 'International Tables Vol C Tables 4.2.6.8 and 6.1.1.4'
S S 0.1246 0.1234 'International Tables Vol C Tables 4.2.6.8 and 6.1.1.4'

loop_
_geom_angle_atom_site_label_1
_geom_angle_atom_site_label_2
_geom_angle_atom_site_label_3
_geom_angle
_geom_angle_site_symmetry_1
_geom_angle_site_symmetry_3
_geom_angle_publ_flag
O3 Sm1 O8 83.5(2) 4_666 . ?
O3 Sm1 O4 148.26(17) 4_666 3_566 ?
O8 Sm1 O4 79.5(2) . 3_566 ?
O3 Sm1 O6 84.42(18) 4_666 1_556 ?
O8 Sm1 O6 125.08(19) . 1_556 ?
O4 Sm1 O6 83.66(15) 3_566 1_556 ?
O3 Sm1 O2 79.22(19) 4_666 . ?
O8 Sm1 O2 150.6(2) . . ?
O4 Sm1 O2 125.98(17) 3_566 . ?
O6 Sm1 O2 76.86(16) 1_556 . ?
O3 Sm1 O5 81.50(17) 4_666 . ?
O8 Sm1 O5 77.7(2) . . ?
O4 Sm1 O5 120.18(15) 3_566 . ?
O6 Sm1 O5 151.55(16) 1_556 . ?
O2 Sm1 O5 76.30(17) . . ?
O3 Sm1 O1 129.86(17) 4_666 . ?
O8 Sm1 O1 144.9(2) . . ?
O4 Sm1 O1 74.69(15) 3_566 . ?
O6 Sm1 O1 75.42(16) 1_556 . ?
O2 Sm1 O1 51.83(17) . . ?
O5 Sm1 O1 95.04(17) . . ?
O3 Sm1 O4 133.82(17) 4_666 . ?
O8 Sm1 O4 74.47(19) . . ?
O4 Sm1 O4 66.17(16) 3_566 . ?
O6 Sm1 O4 141.20(15) 1_556 . ?
O2 Sm1 O4 100.93(16) . . ?
O5 Sm1 O4 54.62(14) . . ?
O1 Sm1 O4 73.51(15) . . ?
O3 Sm1 O7 72.00(16) 4_666 1_556 ?
O8 Sm1 O7 71.78(18) . 1_556 ?
O4 Sm1 O7 77.26(15) 3_566 1_556 ?
O6 Sm1 O7 53.55(15) 1_556 1_556 ?
O2 Sm1 O7 123.77(16) . 1_556 ?
O5 Sm1 O7 141.25(16) . 1_556 ?
O1 Sm1 O7 123.62(15) . 1_556 ?
O4 Sm1 O7 133.73(14) . 1_556 ?
O3 Sm1 C6 104.3(2) 4_666 . ?
O8 Sm1 C6 160.9(2) . . ?
O4 Sm1 C6 100.3(2) 3_566 . ?
O6 Sm1 C6 73.55(17) 1_556 . ?
O2 Sm1 C6 25.86(19) . . ?
O5 Sm1 C6 86.16(18) . . ?
O1 Sm1 C6 26.00(19) . . ?
O4 Sm1 C6 87.88(17) . . ?
O7 Sm1 C6 127.08(16) 1_556 . ?
O3 Sm1 S1 75.32(14) 4_666 1_556 ?
O8 Sm1 S1 99.17(16) . 1_556 ?
O4 Sm1 S1 81.10(10) 3_566 1_556 ?
O6 Sm1 S1 26.25(12) 1_556 1_556 ?
O2 Sm1 S1 99.28(13) . 1_556 ?
O5 Sm1 S1 156.81(12) . 1_556 ?
O1 Sm1 S1 99.93(12) . 1_556 ?
O4 Sm1 S1 147.24(10) . 1_556 ?
O7 Sm1 S1 27.40(10) 1_556 1_556 ?
C6 Sm1 S1 99.69(13) . 1_556 ?
O3 Sm1 S1 107.23(13) 4_666 . ?
O8 Sm1 S1 73.94(16) . . ?
O4 Sm1 S1 93.64(11) 3_566 . ?
O6 Sm1 S1 159.49(12) 1_556 . ?
O2 Sm1 S1 88.59(13) . . ?
O5 Sm1 S1 26.79(11) . . ?
O1 Sm1 S1 84.25(12) . . ?
O4 Sm1 S1 27.84(10) . . ?
O7 Sm1 S1 145.57(10) 1_556 . ?
C6 Sm1 S1 87.03(13) . . ?
S1 Sm1 S1 172.09(6) 1_556 . ?
O2 C6 O1 120.5(7) . . ?
O2 C6 C1 118.9(7) . . ?
O1 C6 C1 120.6(7) . . ?
O2 C6 Sm1 59.9(4) . . ?
O1 C6 Sm1 60.8(4) . . ?
C1 C6 Sm1 174.6(5) . . ?
C2 C1 C5 117.9(6) . . ?
C2 C1 C6 122.7(7) . . ?
C5 C1 C6 119.4(7) . . ?
C1 C2 C3 121.1(7) . . ?
N1 C3 C2 118.5(7) . . ?
C4 C5 C1 119.8(7) . . ?
N1 C4 C5 120.8(7) . . ?
O3 N1 C4 118.5(6) . . ?
O3 N1 C3 119.6(6) . . ?
C4 N1 C3 121.9(6) . . ?
C6 O1 Sm1 93.2(5) . . ?
C6 O2 Sm1 94.3(4) . . ?
N1 O3 Sm1 153.2(4) . 4_465 ?
S1 O7 Sm1 92.8(2) . 1_554 ?
S1 O6 Sm1 106.3(2) . 1_554 ?
S1 O5 Sm1 102.9(2) . . ?
S1 O4 Sm1 146.6(3) . 3_566 ?
S1 O4 Sm1 98.2(2) . . ?
Sm1 O4 Sm1 113.83(16) 3_566 . ?
O6 S1 O7 107.0(3) . . ?
O6 S1 O5 111.6(3) . . ?
O7 S1 O5 113.2(3) . . ?
O6 S1 O4 109.6(3) . . ?
O7 S1 O4 111.1(3) . . ?
O5 S1 O4 104.3(3) . . ?
O6 S1 Sm1 47.49(18) . 1_554 ?
O7 S1 Sm1 59.8(2) . 1_554 ?
O5 S1 Sm1 124.9(2) . 1_554 ?
O4 S1 Sm1 130.02(19) . 1_554 ?
O6 S1 Sm1 126.07(19) . . ?
O7 S1 Sm1 126.9(2) . . ?
O5 S1 Sm1 50.32(18) . . ?
O4 S1 Sm1 53.97(18) . . ?
Sm1 S1 Sm1 172.09(6) 1_554 . ?

loop_
_geom_bond_atom_site_label_1
_geom_bond_atom_site_label_2
_geom_bond_distance
_geom_bond_site_symmetry_2
_geom_bond_publ_flag
Sm1 O3 2.272(5) 4_666 ?
Sm1 O8 2.403(6) . ?
Sm1 O4 2.407(4) 3_566 ?
Sm1 O6 2.440(4) 1_556 ?
Sm1 O2 2.494(5) . ?
Sm1 O5 2.511(4) . ?
Sm1 O1 2.514(5) . ?
Sm1 O4 2.599(4) . ?
Sm1 O7 2.749(5) 1_556 ?
Sm1 C6 2.876(7) . ?
Sm1 S1 3.1779(17) 1_556 ?
Sm1 S1 3.1811(17) . ?
C6 O2 1.258(9) . ?
C6 O1 1.263(8) . ?
C6 C1 1.488(10) . ?
C1 C2 1.375(10) . ?
C1 C5 1.417(10) . ?
C2 C3 1.387(10) . ?
C3 N1 1.370(9) . ?
C5 C4 1.362(10) . ?
C4 N1 1.334(9) . ?
N1 O3 1.317(7) . ?
O3 Sm1 2.272(5) 4_465 ?
O7 S1 1.464(5) . ?
O7 Sm1 2.749(5) 1_554 ?
O6 S1 1.464(5) . ?
O6 Sm1 2.440(4) 1_554 ?
O5 S1 1.471(5) . ?
O4 S1 1.501(4) . ?
O4 Sm1 2.407(4) 3_566 ?
S1 Sm1 3.1779(17) 1_554 ?

loop_
_geom_hbond_atom_site_label_D
_geom_hbond_atom_site_label_H
_geom_hbond_atom_site_label_A
_geom_hbond_distance_DH
_geom_hbond_distance_HA
_geom_hbond_distance_DA
_geom_hbond_angle_DHA
_geom_hbond_site_symmetry_A
O8 H8B O7 1.06(10) 1.71(10) 2.767(8) 175(7) 3_666
